data_7011680
loop_
_publ_author_name
'Chen, Ching-Huei'
'Lee, Yu-Yi'
'Liau, Bing-Chuang'
'Elango, Shanmugham'
'Chen, Jyh-Horung'
'Hsieh, Hsi-Ying'
'Liao, Feng-Ling'
'Wang, Sue-Lein'
'Hwang, Lian-Pin'

_publ_section_title
;
 Chloro(N-p-nitrobenzoylimido-meso-tetraphenylporphyrinato)iron(iii): a
 high-spin complex
;
_journal_issue 15
_journal_name_full 'Journal of the Chemical Society, Dalton Transactions'
_journal_page_first 3001
_journal_page_last 3006
_journal_paper_doi 10.1039/b202842p
_journal_year 2002
_chemical_formula_sum 'C53 H40 N6 O5 Zn'
_chemical_formula_weight 906.28
_chemical_name_systematic ?
_space_group_IT_number 14
_symmetry_cell_setting monoclinic
_symmetry_space_group_name_Hall '-P 2yn'
_symmetry_space_group_name_H-M 'P 1 21/n 1'
_atom_sites_solution_hydrogens difmap
_atom_sites_solution_primary direct
_atom_sites_solution_secondary difmap
_audit_creation_method SHELXL-97
_cell_angle_alpha 90.00
_cell_angle_beta 97.200(4)
_cell_angle_gamma 90.00
_cell_formula_units_Z 4
_cell_length_a 14.865(3)
_cell_length_b 18.088(3)
_cell_length_c 16.773(3)
_cell_measurement_reflns_used 927
_cell_measurement_temperature 295(2)
_cell_measurement_theta_max 25
_cell_measurement_theta_min 2.5
_cell_volume 4474.3(14)
_computing_cell_refinement 'Bruker SMART'
_computing_data_collection 'Bruker SMART'
_computing_data_reduction 'Bruker SHELXTL'
_computing_molecular_graphics 'Bruker SHELXTL'
_computing_publication_material 'Bruker SHELXTL'
_computing_structure_refinement 'SHELXL-97 (Sheldrick, 1997)'
_computing_structure_solution 'SHELXS-97 (Sheldrick, 1990)'
_diffrn_ambient_temperature 295(2)
_diffrn_measured_fraction_theta_full 0.900
_diffrn_measured_fraction_theta_max 0.900
_diffrn_measurement_device_type 'CCD area detector'
_diffrn_measurement_method 'phi and omega scans'
_diffrn_radiation_monochromator graphite
_diffrn_radiation_source 'fine-focus sealed tube'
_diffrn_radiation_type MoK\a
_diffrn_radiation_wavelength 0.71073
_diffrn_reflns_av_R_equivalents 0.0362
_diffrn_reflns_av_sigmaI/netI 0.0448
_diffrn_reflns_limit_h_max 19
_diffrn_reflns_limit_h_min -18
_diffrn_reflns_limit_k_max 23
_diffrn_reflns_limit_k_min -21
_diffrn_reflns_limit_l_max 18
_diffrn_reflns_limit_l_min -22
_diffrn_reflns_number 26251
_diffrn_reflns_theta_full 28.29
_diffrn_reflns_theta_max 28.29
_diffrn_reflns_theta_min 1.66
_exptl_absorpt_coefficient_mu 0.606
_exptl_absorpt_correction_T_max 0.9368
_exptl_absorpt_correction_T_min 0.6665
_exptl_absorpt_correction_type empirical
_exptl_crystal_colour Blue
_exptl_crystal_density_diffrn 1.345
_exptl_crystal_density_meas ?
_exptl_crystal_density_method .
_exptl_crystal_description Tabular
_exptl_crystal_F_000 1880
_exptl_crystal_size_max 0.63
_exptl_crystal_size_mid 0.50
_exptl_crystal_size_min 0.25
_refine_diff_density_max 1.449
_refine_diff_density_min -0.514
_refine_diff_density_rms 0.091
_refine_ls_extinction_method none
_refine_ls_goodness_of_fit_ref 1.050
_refine_ls_hydrogen_treatment noref
_refine_ls_matrix_type full
_refine_ls_number_parameters 596
_refine_ls_number_reflns 9991
_refine_ls_number_restraints 0
_refine_ls_restrained_S_all 1.050
_refine_ls_R_factor_all 0.1013
_refine_ls_R_factor_gt 0.0709
_refine_ls_shift/su_max 0.005
_refine_ls_shift/su_mean 0.000
_refine_ls_structure_factor_coef Fsqd
_refine_ls_weighting_details 'calc w=1/[\s^2^(Fo^2^)+(0.1466P)^2^+2.5834P] where P=(Fo^2^+2Fc^2^)/3'
_refine_ls_weighting_scheme calc
_refine_ls_wR_factor_gt 0.2223
_refine_ls_wR_factor_ref 0.2432
_reflns_number_gt 6639
_reflns_number_total 9991
_reflns_threshold_expression >2sigma(I)
_cod_data_source_file b202842p.txt
_cod_data_source_block sp12m
_cod_depositor_comments
;
The following automatic conversions were performed:
'_symmetry_cell_setting' value 'Monoclinic' changed to 'monoclinic'
according to '/home/saulius/struct/CIF-dictionaries/cif_core.dic'
dictionary named 'cif_core.dic' version 2.4.1 from 2010-06-29.

Automatic conversion script
Id: cif_fix_enum 1527 2010-12-29 10:47:43Z saulius 
;
_cod_original_sg_symbol_H-M P21/n
_cod_database_code 7011680

loop_
_symmetry_equiv_pos_as_xyz
'x, y, z'
'-x+1/2, y+1/2, -z+1/2'
'-x, -y, -z'
'x-1/2, -y-1/2, z-1/2'

loop_
_atom_site_label
_atom_site_type_symbol
_atom_site_fract_x
_atom_site_fract_y
_atom_site_fract_z
_atom_site_U_iso_or_equiv
_atom_site_adp_type
_atom_site_occupancy
_atom_site_symmetry_multiplicity
_atom_site_calc_flag
_atom_site_refinement_flags
_atom_site_disorder_assembly
_atom_site_disorder_group
Zn1 Zn 1.41246(3) 0.87113(3) 0.77431(3) 0.03978(18) Uani 1 1 d . . .
O1 O 1.2404(4) 0.6877(3) 0.7957(9) 0.069(3) Uani 0.67(3) 1 d P . .
O1' O 1.2753(16) 0.6859(7) 0.858(2) 0.084(9) Uani 0.33(3) 1 d P . .
O2 O 1.6793(4) 0.5254(3) 0.8373(5) 0.144(2) Uani 1 1 d . . .
O3 O 1.6125(4) 0.4806(4) 0.7200(4) 0.151(3) Uani 1 1 d . . .
O4 O 1.3611(3) 0.97921(17) 0.7801(2) 0.0697(10) Uani 1 1 d . . .
O5 O 1.2608(3) 1.0428(2) 0.6568(3) 0.0828(11) Uani 1 1 d . . .
N1 N 1.4722(2) 0.87086(17) 0.89200(19) 0.0389(7) Uani 1 1 d . . .
N2 N 1.5270(2) 0.87024(18) 0.7290(2) 0.0421(7) Uani 1 1 d . . .
N3 N 1.3337(2) 0.86111(17) 0.66405(19) 0.0375(7) Uani 1 1 d . . .
N4 N 1.2674(2) 0.83201(18) 0.83117(19) 0.0382(7) Uani 1 1 d . . .
N5 N 1.3361(2) 0.78626(18) 0.8087(2) 0.0414(7) Uani 1 1 d . . .
N6 N 1.6144(5) 0.5200(5) 0.7799(6) 0.132(3) Uani 1 1 d . . .
C1 C 1.2670(3) 0.8567(2) 0.9084(2) 0.0403(8) Uani 1 1 d . . .
C2 C 1.3409(3) 0.8547(2) 0.9704(2) 0.0411(8) Uani 1 1 d . . .
C3 C 1.4343(3) 0.8542(2) 0.9605(2) 0.0416(8) Uani 1 1 d . . .
C4 C 1.5065(3) 0.8368(2) 1.0245(2) 0.0471(9) Uani 1 1 d . . .
C5 C 1.5850(3) 0.8419(2) 0.9935(2) 0.0459(9) Uani 1 1 d . . .
C6 C 1.5646(2) 0.8641(2) 0.9104(2) 0.0400(8) Uani 1 1 d . . .
C7 C 1.6295(3) 0.8728(2) 0.8562(2) 0.0413(8) Uani 1 1 d . . .
C8 C 1.6108(2) 0.8784(2) 0.7721(2) 0.0409(8) Uani 1 1 d . . .
C9 C 1.6746(3) 0.8938(2) 0.7162(3) 0.0457(9) Uani 1 1 d . . .
C10 C 1.6287(3) 0.8919(2) 0.6417(2) 0.0452(9) Uani 1 1 d . . .
C11 C 1.5356(3) 0.8751(2) 0.6493(2) 0.0401(8) Uani 1 1 d . . .
C12 C 1.4645(3) 0.8653(2) 0.5862(2) 0.0407(8) Uani 1 1 d . . .
C13 C 1.3722(3) 0.8539(2) 0.5946(2) 0.0397(8) Uani 1 1 d . . .
C14 C 1.3036(3) 0.8316(3) 0.5309(2) 0.0490(10) Uani 1 1 d . . .
C15 C 1.2247(3) 0.8268(2) 0.5615(2) 0.0470(9) Uani 1 1 d . . .
C16 C 1.2425(2) 0.8446(2) 0.6457(2) 0.0375(8) Uani 1 1 d . . .
C17 C 1.1760(2) 0.8481(2) 0.6982(2) 0.0390(8) Uani 1 1 d . . .
C18 C 1.1906(2) 0.8535(2) 0.7824(2) 0.0383(8) Uani 1 1 d . . .
C19 C 1.1345(3) 0.8871(2) 0.8350(3) 0.0445(9) Uani 1 1 d . . .
C20 C 1.1798(3) 0.8891(2) 0.9106(2) 0.0474(9) Uani 1 1 d . . .
C21 C 1.3150(3) 0.8575(2) 1.0533(2) 0.0468(10) Uani 1 1 d . . .
C22 C 1.2498(3) 0.8085(3) 1.0750(3) 0.0551(11) Uani 1 1 d . . .
C23 C 1.2226(4) 0.8095(4) 1.1514(3) 0.0760(16) Uani 1 1 d . . .
C24 C 1.2617(5) 0.8607(4) 1.2053(3) 0.0836(19) Uani 1 1 d . . .
C25 C 1.3253(5) 0.9098(4) 1.1854(3) 0.0831(19) Uani 1 1 d . . .
C26 C 1.3525(4) 0.9086(3) 1.1095(3) 0.0607(12) Uani 1 1 d . . .
C27 C 1.7278(3) 0.8698(2) 0.8905(3) 0.0439(9) Uani 1 1 d . . .
C28 C 1.7624(3) 0.9188(3) 0.9506(3) 0.0627(12) Uani 1 1 d . . .
C29 C 1.8541(4) 0.9149(4) 0.9818(4) 0.0830(17) Uani 1 1 d . . .
C30 C 1.9093(3) 0.8629(4) 0.9506(4) 0.0861(19) Uani 1 1 d . . .
C31 C 1.8758(3) 0.8154(4) 0.8929(4) 0.0748(16) Uani 1 1 d . . .
C32 C 1.7834(3) 0.8177(3) 0.8623(3) 0.0568(11) Uani 1 1 d . . .
C33 C 1.4899(3) 0.8649(2) 0.5031(2) 0.0427(9) Uani 1 1 d . . .
C34 C 1.5473(3) 0.8108(2) 0.4797(3) 0.0466(9) Uani 1 1 d . . .
C35 C 1.5713(3) 0.8106(3) 0.4025(3) 0.0582(12) Uani 1 1 d . . .
C36 C 1.5393(4) 0.8645(3) 0.3486(3) 0.0631(13) Uani 1 1 d . . .
C37 C 1.4823(4) 0.9185(3) 0.3706(3) 0.0655(13) Uani 1 1 d . . .
C38 C 1.4570(3) 0.9182(3) 0.4474(3) 0.0558(11) Uani 1 1 d . . .
C39 C 1.0789(2) 0.8523(2) 0.6628(2) 0.0417(9) Uani 1 1 d . . .
C40 C 1.0499(3) 0.9012(3) 0.6021(3) 0.0617(12) Uani 1 1 d . . .
C41 C 0.9589(3) 0.9043(4) 0.5704(3) 0.0788(17) Uani 1 1 d . . .
C42 C 0.8978(3) 0.8583(4) 0.6006(4) 0.0773(17) Uani 1 1 d . . .
C43 C 0.9250(3) 0.8103(3) 0.6607(3) 0.0648(13) Uani 1 1 d . . .
C44 C 1.0155(3) 0.8062(3) 0.6926(3) 0.0511(10) Uani 1 1 d . . .
C45 C 1.3200(3) 0.7167(2) 0.8046(3) 0.0536(11) Uani 1 1 d . . .
C46 C 1.3992(3) 0.6700(2) 0.7892(3) 0.0481(10) Uani 1 1 d . . .
C47 C 1.4724(5) 0.6713(5) 0.8484(5) 0.110(2) Uani 1 1 d . . .
C48 C 1.5436(5) 0.6233(5) 0.8463(5) 0.110(3) Uani 1 1 d . . .
C49 C 1.5356(5) 0.5745(3) 0.7849(4) 0.0861(18) Uani 1 1 d . . .
C50 C 1.4797(6) 0.5771(4) 0.7232(5) 0.124(3) Uani 1 1 d . . .
C51 C 1.3996(6) 0.6247(6) 0.7285(6) 0.152(5) Uani 1 1 d . . .
C52 C 1.3668(6) 1.0299(3) 0.8410(4) 0.093(2) Uani 1 1 d . . .
C53 C 1.2675(5) 1.0343(4) 0.5768(5) 0.103(2) Uani 1 1 d . . .
H4 H 1.3215 0.9936 0.7268 0.080 Uiso 1 1 d . . .
H5 H 1.2624 1.0971 0.6735 0.080 Uiso 1 1 d . . .
H4A H 1.4949 0.8212 1.0751 0.080 Uiso 1 1 d . . .
H5A H 1.6431 0.8305 1.0181 0.080 Uiso 1 1 d . . .
H9A H 1.7366 0.9064 0.7320 0.080 Uiso 1 1 d . . .
H10A H 1.6562 0.8983 0.5945 0.080 Uiso 1 1 d . . .
H14A H 1.3135 0.8226 0.4812 0.080 Uiso 1 1 d . . .
H15A H 1.1642 0.8148 0.5304 0.080 Uiso 1 1 d . . .
H19A H 1.0794 0.9098 0.8147 0.080 Uiso 1 1 d . . .
H20A H 1.1608 0.9095 0.9557 0.080 Uiso 1 1 d . . .
H22A H 1.2231 0.7718 1.0349 0.080 Uiso 1 1 d . . .
H23A H 1.1772 0.7726 1.1785 0.080 Uiso 1 1 d . . .
H24A H 1.2418 0.8627 1.2560 0.080 Uiso 1 1 d . . .
H25A H 1.3528 0.9466 1.2176 0.080 Uiso 1 1 d . . .
H26A H 1.3981 0.9436 1.0940 0.080 Uiso 1 1 d . . .
H28A H 1.7212 0.9541 0.9760 0.080 Uiso 1 1 d . . .
H29A H 1.8675 0.9472 1.0337 0.080 Uiso 1 1 d . . .
H30A H 1.9680 0.8709 0.9722 0.080 Uiso 1 1 d . . .
H31A H 1.9164 0.7738 0.8739 0.080 Uiso 1 1 d . . .
H32A H 1.7604 0.7805 0.8200 0.080 Uiso 1 1 d . . .
H34A H 1.5675 0.7713 0.5181 0.080 Uiso 1 1 d . . .
H35A H 1.6145 0.7746 0.3869 0.080 Uiso 1 1 d . . .
H36A H 1.5561 0.8612 0.2983 0.080 Uiso 1 1 d . . .
H37A H 1.4602 0.9613 0.3324 0.080 Uiso 1 1 d . . .
H38A H 1.4192 0.9518 0.4627 0.080 Uiso 1 1 d . . .
H40A H 1.0838 0.9353 0.5780 0.080 Uiso 1 1 d . . .
H41A H 0.9434 0.9414 0.5236 0.080 Uiso 1 1 d . . .
H42A H 0.8390 0.8604 0.5786 0.080 Uiso 1 1 d . . .
H43A H 0.8859 0.7784 0.6841 0.080 Uiso 1 1 d . . .
H44A H 1.0380 0.7731 0.7377 0.080 Uiso 1 1 d . . .
H47A H 1.4726 0.7069 0.8924 0.080 Uiso 1 1 d . . .
H48A H 1.5989 0.6262 0.8868 0.080 Uiso 1 1 d . . .
H50A H 1.4904 0.5511 0.6731 0.080 Uiso 1 1 d . . .
H51A H 1.3372 0.6239 0.6814 0.080 Uiso 1 1 d . . .
H52A H 1.3983 1.0652 0.8285 0.080 Uiso 1 1 d . . .
H52B H 1.3949 1.0075 0.8913 0.080 Uiso 1 1 d . . .
H52C H 1.3072 1.0466 0.8509 0.080 Uiso 1 1 d . . .
H53A H 1.2402 0.9872 0.5616 0.080 Uiso 1 1 d . . .
H53B H 1.3307 1.0355 0.5662 0.080 Uiso 1 1 d . . .
H53C H 1.2368 1.0742 0.5447 0.080 Uiso 1 1 d . . .

loop_
_atom_site_aniso_label
_atom_site_aniso_U_11
_atom_site_aniso_U_22
_atom_site_aniso_U_33
_atom_site_aniso_U_23
_atom_site_aniso_U_13
_atom_site_aniso_U_12
Zn1 0.0302(3) 0.0447(3) 0.0433(3) -0.00118(18) -0.00007(18) -0.00219(17)
O1 0.041(3) 0.047(3) 0.121(9) -0.013(3) 0.023(4) -0.010(2)
O1' 0.072(12) 0.056(7) 0.14(2) 0.003(8) 0.061(15) -0.001(6)
O2 0.104(4) 0.126(5) 0.209(7) 0.032(5) 0.043(5) 0.051(4)
O3 0.126(5) 0.128(5) 0.202(7) -0.080(5) 0.035(4) 0.051(4)
O4 0.089(3) 0.0514(19) 0.063(2) -0.0196(15) -0.0124(17) 0.0181(17)
O5 0.089(3) 0.056(2) 0.103(3) 0.012(2) 0.009(2) 0.0168(19)
N1 0.0289(15) 0.0457(17) 0.0414(17) 0.0012(13) 0.0018(13) 0.0002(13)
N2 0.0290(15) 0.056(2) 0.0416(17) 0.0006(14) 0.0031(13) -0.0028(13)
N3 0.0255(14) 0.0448(17) 0.0420(17) -0.0055(13) 0.0035(12) -0.0035(12)
N4 0.0258(15) 0.0460(18) 0.0424(17) -0.0035(14) 0.0026(12) 0.0042(13)
N5 0.0284(15) 0.0434(18) 0.0540(19) -0.0034(14) 0.0113(14) 0.0028(13)
N6 0.084(5) 0.119(6) 0.194(8) 0.047(6) 0.018(5) 0.032(4)
C1 0.0317(19) 0.048(2) 0.042(2) -0.0013(16) 0.0069(16) 0.0018(15)
C2 0.036(2) 0.048(2) 0.0387(19) -0.0002(16) 0.0048(16) 0.0016(16)
C3 0.0351(19) 0.047(2) 0.042(2) 0.0016(16) -0.0011(16) 0.0017(16)
C4 0.040(2) 0.053(2) 0.046(2) 0.0121(18) -0.0008(17) -0.0011(18)
C5 0.035(2) 0.053(2) 0.047(2) 0.0030(18) -0.0045(17) 0.0023(17)
C6 0.0292(18) 0.045(2) 0.044(2) -0.0004(16) 0.0003(15) -0.0012(15)
C7 0.0302(18) 0.043(2) 0.050(2) 0.0020(16) -0.0016(16) -0.0024(15)
C8 0.0277(18) 0.046(2) 0.048(2) 0.0009(17) 0.0039(16) -0.0027(15)
C9 0.0300(19) 0.050(2) 0.057(2) 0.0036(19) 0.0031(17) -0.0061(16)
C10 0.0328(19) 0.053(2) 0.050(2) 0.0026(18) 0.0059(17) -0.0054(16)
C11 0.0306(18) 0.047(2) 0.044(2) 0.0010(16) 0.0084(15) -0.0007(15)
C12 0.0324(19) 0.049(2) 0.041(2) -0.0016(16) 0.0059(16) 0.0024(15)
C13 0.0317(19) 0.045(2) 0.042(2) -0.0076(16) 0.0038(16) -0.0001(15)
C14 0.039(2) 0.066(3) 0.042(2) -0.0149(19) 0.0050(17) -0.0019(19)
C15 0.036(2) 0.059(3) 0.045(2) -0.0122(18) -0.0002(17) -0.0067(17)
C16 0.0265(17) 0.0408(19) 0.045(2) -0.0048(16) 0.0028(15) -0.0007(14)
C17 0.0291(18) 0.0417(19) 0.045(2) -0.0030(16) 0.0013(15) -0.0004(14)
C18 0.0270(17) 0.042(2) 0.046(2) -0.0021(16) 0.0051(15) -0.0001(14)
C19 0.0316(19) 0.052(2) 0.049(2) -0.0031(18) 0.0026(17) 0.0073(16)
C20 0.037(2) 0.059(3) 0.046(2) -0.0088(18) 0.0057(17) 0.0073(18)
C21 0.037(2) 0.062(3) 0.041(2) 0.0025(18) 0.0027(17) 0.0117(18)
C22 0.041(2) 0.074(3) 0.051(2) 0.002(2) 0.0092(19) 0.008(2)
C23 0.074(4) 0.097(4) 0.062(3) 0.021(3) 0.029(3) 0.027(3)
C24 0.098(5) 0.106(5) 0.049(3) 0.006(3) 0.019(3) 0.039(4)
C25 0.113(5) 0.080(4) 0.051(3) -0.019(3) -0.013(3) 0.032(4)
C26 0.067(3) 0.063(3) 0.049(3) -0.004(2) -0.006(2) 0.013(2)
C27 0.0285(18) 0.051(2) 0.051(2) 0.0063(17) -0.0032(16) -0.0022(16)
C28 0.041(2) 0.066(3) 0.076(3) 0.000(2) -0.015(2) -0.002(2)
C29 0.053(3) 0.088(4) 0.098(4) 0.002(3) -0.029(3) -0.013(3)
C30 0.031(2) 0.108(5) 0.112(5) 0.024(4) -0.018(3) -0.002(3)
C31 0.040(3) 0.100(4) 0.084(4) 0.017(3) 0.006(3) 0.022(3)
C32 0.040(2) 0.070(3) 0.059(3) 0.009(2) 0.003(2) 0.009(2)
C33 0.0303(18) 0.052(2) 0.045(2) -0.0040(17) 0.0044(16) -0.0051(16)
C34 0.036(2) 0.053(2) 0.052(2) -0.0056(18) 0.0106(17) -0.0039(17)
C35 0.047(2) 0.072(3) 0.059(3) -0.019(2) 0.020(2) -0.012(2)
C36 0.063(3) 0.082(4) 0.046(2) -0.007(2) 0.016(2) -0.018(3)
C37 0.076(3) 0.073(3) 0.046(3) 0.002(2) 0.003(2) -0.008(3)
C38 0.054(3) 0.061(3) 0.052(2) -0.001(2) 0.003(2) 0.005(2)
C39 0.0272(18) 0.053(2) 0.044(2) -0.0051(17) 0.0012(15) -0.0001(15)
C40 0.038(2) 0.082(3) 0.064(3) 0.014(3) 0.000(2) 0.004(2)
C41 0.040(3) 0.115(5) 0.077(4) 0.019(3) -0.009(2) 0.015(3)
C42 0.026(2) 0.122(5) 0.081(4) -0.008(3) -0.003(2) 0.005(3)
C43 0.034(2) 0.098(4) 0.063(3) -0.010(3) 0.008(2) -0.017(2)
C44 0.036(2) 0.069(3) 0.048(2) -0.006(2) 0.0038(18) -0.0093(19)
C45 0.043(2) 0.044(2) 0.079(3) -0.003(2) 0.026(2) -0.0022(18)
C46 0.040(2) 0.038(2) 0.068(3) -0.0047(19) 0.013(2) 0.0033(16)
C47 0.085(5) 0.131(6) 0.113(5) -0.025(5) 0.007(4) 0.041(4)
C48 0.080(5) 0.127(6) 0.122(6) -0.013(5) 0.007(4) 0.035(4)
C49 0.111(5) 0.057(3) 0.093(4) -0.002(3) 0.026(4) 0.030(3)
C50 0.145(7) 0.100(6) 0.117(6) -0.049(5) -0.022(5) 0.050(5)
C51 0.073(5) 0.224(11) 0.152(8) -0.098(8) -0.009(5) 0.049(6)
C52 0.153(6) 0.055(3) 0.072(4) -0.016(3) 0.014(4) -0.004(3)
C53 0.094(5) 0.082(4) 0.123(6) 0.024(4) -0.031(4) -0.022(4)

loop_
_atom_type_symbol
_atom_type_description
_atom_type_scat_dispersion_real
_atom_type_scat_dispersion_imag
_atom_type_scat_source
C C 0.0033 0.0016 'International Tables Vol C Tables 4.2.6.8 and 6.1.1.4'
H H 0.0000 0.0000 'International Tables Vol C Tables 4.2.6.8 and 6.1.1.4'
N N 0.0061 0.0033 'International Tables Vol C Tables 4.2.6.8 and 6.1.1.4'
O O 0.0106 0.0060 'International Tables Vol C Tables 4.2.6.8 and 6.1.1.4'
Zn Zn 0.2839 1.4301 'International Tables Vol C Tables 4.2.6.8 and 6.1.1.4'

loop_
_geom_angle_atom_site_label_1
_geom_angle_atom_site_label_2
_geom_angle_atom_site_label_3
_geom_angle
_geom_angle_site_symmetry_1
_geom_angle_site_symmetry_3
_geom_angle_publ_flag
N2 Zn1 N5 130.50(13) . . ?
N2 Zn1 N1 94.62(13) . . ?
N5 Zn1 N1 85.17(13) . . ?
N2 Zn1 N3 94.30(13) . . ?
N5 Zn1 N3 85.06(13) . . ?
N1 Zn1 N3 169.66(12) . . ?
N2 Zn1 O4 111.42(15) . . ?
N5 Zn1 O4 117.97(14) . . ?
N1 Zn1 O4 94.22(12) . . ?
N3 Zn1 O4 87.38(12) . . ?
O1' O1 C45 65.7(7) . . ?
O1 O1' C45 63.7(13) . . ?
C52 O4 Zn1 131.9(4) . . ?
C6 N1 C3 107.2(3) . . ?
C6 N1 Zn1 120.9(3) . . ?
C3 N1 Zn1 128.9(2) . . ?
C11 N2 C8 108.8(3) . . ?
C11 N2 Zn1 125.1(3) . . ?
C8 N2 Zn1 125.1(3) . . ?
C13 N3 C16 107.0(3) . . ?
C13 N3 Zn1 121.3(2) . . ?
C16 N3 Zn1 130.3(3) . . ?
C1 N4 C18 111.6(3) . . ?
C1 N4 N5 122.4(3) . . ?
C18 N4 N5 125.8(3) . . ?
C45 N5 N4 117.1(3) . . ?
C45 N5 Zn1 146.4(3) . . ?
N4 N5 Zn1 94.7(2) . . ?
O3 N6 O2 126.7(7) . . ?
O3 N6 C49 118.3(8) . . ?
O2 N6 C49 114.7(9) . . ?
N4 C1 C2 126.2(3) . . ?
N4 C1 C20 105.7(3) . . ?
C2 C1 C20 127.9(4) . . ?
C1 C2 C3 126.5(4) . . ?
C1 C2 C21 114.7(3) . . ?
C3 C2 C21 118.7(4) . . ?
N1 C3 C2 127.3(3) . . ?
N1 C3 C4 108.9(3) . . ?
C2 C3 C4 123.8(4) . . ?
C5 C4 C3 107.2(3) . . ?
C4 C5 C6 107.8(3) . . ?
N1 C6 C7 126.1(4) . . ?
N1 C6 C5 108.9(3) . . ?
C7 C6 C5 124.9(3) . . ?
C8 C7 C6 125.9(4) . . ?
C8 C7 C27 116.5(4) . . ?
C6 C7 C27 117.4(4) . . ?
N2 C8 C7 125.1(3) . . ?
N2 C8 C9 107.9(3) . . ?
C7 C8 C9 127.0(4) . . ?
C10 C9 C8 107.4(3) . . ?
C9 C10 C11 107.8(4) . . ?
N2 C11 C12 125.1(3) . . ?
N2 C11 C10 108.1(3) . . ?
C12 C11 C10 126.8(4) . . ?
C11 C12 C13 126.2(4) . . ?
C11 C12 C33 116.7(3) . . ?
C13 C12 C33 117.1(3) . . ?
N3 C13 C12 125.9(3) . . ?
N3 C13 C14 109.1(3) . . ?
C12 C13 C14 125.0(4) . . ?
C15 C14 C13 107.8(3) . . ?
C14 C15 C16 107.4(3) . . ?
N3 C16 C17 126.7(3) . . ?
N3 C16 C15 108.7(3) . . ?
C17 C16 C15 124.6(3) . . ?
C18 C17 C16 126.9(3) . . ?
C18 C17 C39 114.6(3) . . ?
C16 C17 C39 118.3(3) . . ?
N4 C18 C17 126.2(3) . . ?
N4 C18 C19 105.0(3) . . ?
C17 C18 C19 128.6(4) . . ?
C20 C19 C18 109.2(3) . . ?
C19 C20 C1 108.1(4) . . ?
C26 C21 C22 118.6(4) . . ?
C26 C21 C2 121.9(4) . . ?
C22 C21 C2 119.5(4) . . ?
C23 C22 C21 121.7(5) . . ?
C24 C23 C22 117.9(6) . . ?
C25 C24 C23 121.7(5) . . ?
C24 C25 C26 120.3(5) . . ?
C25 C26 C21 119.8(5) . . ?
C32 C27 C28 120.1(4) . . ?
C32 C27 C7 119.4(4) . . ?
C28 C27 C7 120.5(4) . . ?
C27 C28 C29 119.6(5) . . ?
C30 C29 C28 119.0(5) . . ?
C31 C30 C29 121.3(5) . . ?
C30 C31 C32 120.1(5) . . ?
C27 C32 C31 119.8(5) . . ?
C34 C33 C38 118.4(4) . . ?
C34 C33 C12 120.4(4) . . ?
C38 C33 C12 121.1(4) . . ?
C35 C34 C33 120.5(4) . . ?
C36 C35 C34 120.2(4) . . ?
C37 C36 C35 120.2(4) . . ?
C36 C37 C38 119.7(5) . . ?
C37 C38 C33 120.9(4) . . ?
C40 C39 C44 119.1(4) . . ?
C40 C39 C17 121.7(4) . . ?
C44 C39 C17 119.2(4) . . ?
C39 C40 C41 120.6(5) . . ?
C42 C41 C40 119.3(5) . . ?
C43 C42 C41 120.9(4) . . ?
C42 C43 C44 120.4(5) . . ?
C43 C44 C39 119.6(4) . . ?
N5 C45 O1 124.8(5) . . ?
N5 C45 O1' 119.3(9) . . ?
O1 C45 O1' 50.6(11) . . ?
N5 C45 C46 114.6(4) . . ?
O1 C45 C46 118.8(4) . . ?
O1' C45 C46 111.0(8) . . ?
C51 C46 C47 119.4(5) . . ?
C51 C46 C45 124.6(5) . . ?
C47 C46 C45 115.6(5) . . ?
C48 C47 C46 120.9(7) . . ?
C49 C48 C47 116.0(7) . . ?
C50 C49 C48 126.5(6) . . ?
C50 C49 N6 114.4(7) . . ?
C48 C49 N6 117.6(7) . . ?
C49 C50 C51 115.5(7) . . ?
C46 C51 C50 119.6(7) . . ?

loop_
_geom_bond_atom_site_label_1
_geom_bond_atom_site_label_2
_geom_bond_distance
_geom_bond_site_symmetry_2
_geom_bond_publ_flag
Zn1 N2 1.951(3) . ?
Zn1 N5 2.035(3) . ?
Zn1 N1 2.061(3) . ?
Zn1 N3 2.069(3) . ?
Zn1 O4 2.106(3) . ?
O1 O1' 1.11(3) . ?
O1 C45 1.285(7) . ?
O1' C45 1.306(16) . ?
O2 N6 1.278(10) . ?
O3 N6 1.229(10) . ?
O4 C52 1.367(6) . ?
O5 C53 1.367(9) . ?
N1 C6 1.374(5) . ?
N1 C3 1.375(5) . ?
N2 C11 1.361(5) . ?
N2 C8 1.367(5) . ?
N3 C13 1.367(5) . ?
N3 C16 1.384(4) . ?
N4 C1 1.371(5) . ?
N4 C18 1.376(5) . ?
N4 N5 1.402(4) . ?
N5 C45 1.281(5) . ?
N6 C49 1.541(9) . ?
C1 C2 1.416(5) . ?
C1 C20 1.427(5) . ?
C2 C3 1.419(5) . ?
C2 C21 1.489(5) . ?
C3 C4 1.453(5) . ?
C4 C5 1.340(6) . ?
C5 C6 1.446(6) . ?
C6 C7 1.415(6) . ?
C7 C8 1.408(6) . ?
C7 C27 1.502(5) . ?
C8 C9 1.442(6) . ?
C9 C10 1.347(6) . ?
C10 C11 1.438(5) . ?
C11 C12 1.409(6) . ?
C12 C13 1.412(5) . ?
C12 C33 1.489(6) . ?
C13 C14 1.439(5) . ?
C14 C15 1.342(6) . ?
C15 C16 1.440(5) . ?
C16 C17 1.406(5) . ?
C17 C18 1.404(5) . ?
C17 C39 1.493(5) . ?
C18 C19 1.424(5) . ?
C19 C20 1.360(6) . ?
C21 C26 1.388(6) . ?
C21 C22 1.394(6) . ?
C22 C23 1.390(6) . ?
C23 C24 1.372(10) . ?
C24 C25 1.369(10) . ?
C25 C26 1.383(8) . ?
C27 C32 1.376(6) . ?
C27 C28 1.391(6) . ?
C28 C29 1.398(7) . ?
C29 C30 1.394(9) . ?
C30 C31 1.342(9) . ?
C31 C32 1.406(7) . ?
C33 C34 1.387(6) . ?
C33 C38 1.389(6) . ?
C34 C35 1.385(6) . ?
C35 C36 1.374(7) . ?
C36 C37 1.373(8) . ?
C37 C38 1.386(7) . ?
C39 C40 1.375(6) . ?
C39 C44 1.398(6) . ?
C40 C41 1.391(6) . ?
C41 C42 1.374(8) . ?
C42 C43 1.354(8) . ?
C43 C44 1.386(6) . ?
C45 C46 1.498(5) . ?
C46 C51 1.307(9) . ?
C46 C47 1.378(9) . ?
C47 C48 1.373(9) . ?
C48 C49 1.351(10) . ?
C49 C50 1.244(10) . ?
C50 C51 1.481(10) . ?
